data_1556765
loop_
_publ_author_name
'Kaur, Ramanpreet'
'Gautam, Raj'
'Cherukuvada, Suryanarayan'
'Guru Row, Tayur N.'

_publ_section_title
;
 Do carboximide-carboxylic acid combinations form co-crystals? The role of
 hydroxyl substitution on the formation of co-crystals and eutectics.
;
_journal_issue 'Pt 3'
_journal_name_full IUCrJ
_journal_page_first 341
_journal_page_last 351
_journal_paper_doi 10.1107/S2052252515002651
_journal_volume 2
_journal_year 2015
_chemical_formula_moiety '3(C7 H6 O4), C4 H5 N O2, 3(H2 O)'
_chemical_formula_sum 'C25 H29 N O17'
_chemical_formula_weight 615.49
_space_group_crystal_system triclinic
_space_group_IT_number 2
_space_group_name_Hall '-P 1'
_space_group_name_H-M_alt 'P -1'
_atom_sites_solution_hydrogens mixed
_audit_creation_method SHELXL-2013
_cell_angle_alpha 102.926(3)
_cell_angle_beta 104.398(4)
_cell_angle_gamma 96.571(3)
_cell_formula_units_Z 2
_cell_length_a 9.3161(5)
_cell_length_b 11.2092(3)
_cell_length_c 13.7362(7)
_cell_measurement_reflns_used 9808
_cell_measurement_temperature 100(2)
_cell_measurement_theta_max 26.0
_cell_measurement_theta_min 2.7
_cell_volume 1332.01(11)
_computing_cell_refinement
;
CrysAlisPro, Agilent Technologies,
Version 1.171.36.24 (release 03-12-2012 CrysAlis171 .NET)
(compiled Dec  3 2012,18:21:49)
;
_computing_data_collection
;
CrysAlisPro, Agilent Technologies,
Version 1.171.36.24 (release 03-12-2012 CrysAlis171 .NET)
(compiled Dec  3 2012,18:21:49)
;
_computing_data_reduction
;
CrysAlisPro, Agilent Technologies,
Version 1.171.36.24 (release 03-12-2012 CrysAlis171 .NET)
(compiled Dec  3 2012,18:21:49)
;
_computing_structure_refinement 'SHELXL-2013 (Sheldrick, 2013)'
_diffrn_ambient_temperature 100(2)
_diffrn_measured_fraction_theta_full 0.999
_diffrn_measured_fraction_theta_max 0.999
_diffrn_measurement_device_type 'Xcalibur, Eos, Nova'
_diffrn_radiation_monochromator mirror
_diffrn_radiation_source 'Mova (Mo) X-ray Source'
_diffrn_radiation_type MoK\a
_diffrn_radiation_wavelength 0.71073
_diffrn_reflns_av_R_equivalents 0.0302
_diffrn_reflns_av_unetI/netI 0.0396
_diffrn_reflns_Laue_measured_fraction_full 0.999
_diffrn_reflns_Laue_measured_fraction_max 0.999
_diffrn_reflns_limit_h_max 11
_diffrn_reflns_limit_h_min -10
_diffrn_reflns_limit_k_max 13
_diffrn_reflns_limit_k_min -8
_diffrn_reflns_limit_l_max 14
_diffrn_reflns_limit_l_min -16
_diffrn_reflns_number 9808
_diffrn_reflns_point_group_measured_fraction_full 0.999
_diffrn_reflns_point_group_measured_fraction_max 0.999
_diffrn_reflns_theta_full 25.242
_diffrn_reflns_theta_max 25.997
_diffrn_reflns_theta_min 2.700
_exptl_absorpt_coefficient_mu 0.132
_exptl_absorpt_correction_T_max 1.00000
_exptl_absorpt_correction_T_min 0.89776
_exptl_absorpt_correction_type multi-scan
_exptl_absorpt_process_details
;
CrysAlisPro, Agilent Technologies,
Version 1.171.36.24 (release 03-12-2012 CrysAlis171 .NET)
(compiled Dec  3 2012,18:21:49)
Empirical absorption correction using spherical harmonics,
 implemented in SCALE3 ABSPACK scaling algorithm.
;
_exptl_crystal_colour colorless
_exptl_crystal_density_diffrn 1.535
_exptl_crystal_description block
_exptl_crystal_F_000 644
_exptl_crystal_size_max 0.200
_exptl_crystal_size_mid 0.180
_exptl_crystal_size_min 0.150
_refine_diff_density_max 0.393
_refine_diff_density_min -0.447
_refine_diff_density_rms 0.073
_refine_ls_extinction_method none
_refine_ls_goodness_of_fit_ref 1.207
_refine_ls_hydrogen_treatment constr
_refine_ls_matrix_type full
_refine_ls_number_parameters 388
_refine_ls_number_reflns 5225
_refine_ls_number_restraints 1
_refine_ls_restrained_S_all 1.218
_refine_ls_R_factor_all 0.0787
_refine_ls_R_factor_gt 0.0740
_refine_ls_shift/su_max 0.000
_refine_ls_shift/su_mean 0.000
_refine_ls_structure_factor_coef Fsqd
_refine_ls_weighting_details 'w=1/[\s^2^(Fo^2^)+(0.0367P)^2^+3.3023P] where P=(Fo^2^+2Fc^2^)/3'
_refine_ls_weighting_scheme calc
_refine_ls_wR_factor_gt 0.1716
_refine_ls_wR_factor_ref 0.1737
_reflns_Friedel_coverage 0.000
_reflns_number_gt 4753
_reflns_number_total 5225
_reflns_threshold_expression 'I > 2\s(I)'
_cod_data_source_file bi5039.cif
_cod_data_source_block SM-35DHBA
_cod_database_code 1556765
_publcif_datablock.id {b7188455-bc7c-4376-bda0-510706e5a275}

_shelx_space_group_comment
;
The symmetry employed for this shelxl refinement is uniquely defined
by the following loop, which should always be used as a source of
symmetry information in preference to the above space-group names.
They are only intended as comments.
;
_shelx_estimated_absorpt_t_min 0.974
_shelx_estimated_absorpt_t_max 0.981
_shelxl_version_number 2013-4

loop_
_space_group_symop_operation_xyz
'x, y, z'
'-x, -y, -z'

loop_
_atom_site_label
_atom_site_type_symbol
_atom_site_fract_x
_atom_site_fract_y
_atom_site_fract_z
_atom_site_U_iso_or_equiv
_atom_site_adp_type
_atom_site_occupancy
_atom_site_site_symmetry_order
_atom_site_calc_flag
_atom_site_refinement_flags_posn
_atom_site_refinement_flags_adp
_atom_site_refinement_flags_occupancy
C1 C 0.0730(3) 0.5967(3) 0.4358(2) 0.0124(6) Uani 1 1 d . . .
C2 C 0.0226(3) 0.4978(2) 0.3361(2) 0.0121(6) Uani 1 1 d . . .
C3 C -0.1309(3) 0.4527(3) 0.2915(2) 0.0119(6) Uani 1 1 d . . .
H3 H -0.2019 0.4818 0.3259 0.014 Uiso 1 1 calc R U .
C4 C -0.1786(3) 0.3646(3) 0.1961(2) 0.0122(6) Uani 1 1 d . . .
C5 C -0.0749(3) 0.3202(3) 0.1464(2) 0.0130(6) Uani 1 1 d . . .
H5 H -0.1083 0.2595 0.0812 0.016 Uiso 1 1 calc R U .
C6 C 0.0775(3) 0.3652(3) 0.1927(2) 0.0116(6) Uani 1 1 d . . .
C7 C 0.1280(3) 0.4551(3) 0.2883(2) 0.0119(6) Uani 1 1 d . . .
H7 H 0.2326 0.4863 0.3198 0.014 Uiso 1 1 calc R U .
C8 C 0.9347(3) 0.8679(3) 0.3753(2) 0.0169(6) Uani 1 1 d . . .
C9 C 0.8862(3) 0.7717(3) 0.2743(2) 0.0168(6) Uani 1 1 d . . .
C10 C 0.7336(3) 0.7256(3) 0.2297(2) 0.0161(6) Uani 1 1 d . . .
H10 H 0.6622 0.7523 0.2645 0.019 Uiso 1 1 calc R U .
C11 C 0.6874(3) 0.6396(3) 0.1330(2) 0.0168(6) Uani 1 1 d . . .
C12 C 0.7912(3) 0.5985(3) 0.0820(2) 0.0174(6) Uani 1 1 d . . .
H12 H 0.7585 0.5396 0.0158 0.021 Uiso 1 1 calc R U .
C13 C 0.9436(3) 0.6452(3) 0.1293(2) 0.0149(6) Uani 1 1 d . . .
C14 C 0.9929(3) 0.7316(3) 0.2254(2) 0.0151(6) Uani 1 1 d . . .
H14 H 1.0973 0.7630 0.2573 0.018 Uiso 1 1 calc R U .
C15 C 0.2003(3) 0.8580(3) 0.6852(2) 0.0138(6) Uani 1 1 d . . .
C16 C 0.2481(3) 0.9530(3) 0.7869(2) 0.0131(6) Uani 1 1 d . . .
C17 C 0.3999(3) 1.0043(3) 0.8306(2) 0.0126(6) Uani 1 1 d . . .
H17 H 0.4724 0.9791 0.7961 0.015 Uiso 1 1 calc R U .
C18 C 0.4436(3) 1.0931(2) 0.9259(2) 0.0116(6) Uani 1 1 d . . .
C19 C 0.3384(3) 1.1306(3) 0.9768(2) 0.0138(6) Uani 1 1 d . . .
H19 H 0.3697 1.1903 1.0425 0.017 Uiso 1 1 calc R U .
C20 C 0.1865(3) 1.0797(3) 0.9304(2) 0.0115(6) Uani 1 1 d . . .
C21 C 0.1405(3) 0.9898(3) 0.8357(2) 0.0122(6) Uani 1 1 d . . .
H21 H 0.0370 0.9541 0.8047 0.015 Uiso 1 1 calc R U .
C22 C 0.5419(3) 0.7198(3) 0.4556(2) 0.0166(6) Uani 1 1 d . . .
C23 C 0.6328(4) 0.6825(3) 0.5465(2) 0.0215(7) Uani 1 1 d . . .
H23A H 0.7217 0.6507 0.5309 0.026 Uiso 1 1 calc R U .
H23B H 0.5714 0.6172 0.5645 0.026 Uiso 1 1 calc R U .
C24 C 0.6812(4) 0.8017(3) 0.6352(2) 0.0227(7) Uani 1 1 d . . .
H24A H 0.6465 0.7899 0.6955 0.027 Uiso 1 1 calc R U .
H24B H 0.7922 0.8271 0.6581 0.027 Uiso 1 1 calc R U .
C25 C 0.6077(3) 0.8971(3) 0.5903(2) 0.0170(6) Uani 1 1 d . . .
N1 N 0.5296(3) 0.8419(2) 0.4875(2) 0.0171(5) Uani 1 1 d . . .
H1N H 0.4771 0.8813 0.4466 0.021 Uiso 1 1 calc R U .
O1 O -0.0248(2) 0.64003(19) 0.47538(15) 0.0160(4) Uani 1 1 d . . .
O2 O 0.2149(2) 0.6330(2) 0.47655(16) 0.0212(5) Uani 1 1 d . . .
H2O H 0.2308 0.6888 0.5322 0.032 Uiso 1 1 calc R U .
O1W O 0.3370(3) 0.6994(3) 0.17910(19) 0.0380(7) Uani 1 1 d . . .
H1W1 H 0.3817 0.6854 0.2363 0.057 Uiso 1 1 d R U .
H1W2 H 0.2448 0.6693 0.1477 0.057 Uiso 0.5 1 d R U P
H1W3 H 0.3992 0.6673 0.1501 0.057 Uiso 0.5 1 d R U P
O3 O -0.3288(2) 0.3226(2) 0.15043(16) 0.0189(5) Uani 1 1 d . . .
H3O H -0.3418 0.2700 0.0934 0.028 Uiso 1 1 calc R U .
O2W O 0.4732(3) 0.4073(2) 0.25096(18) 0.0266(5) Uani 1 1 d . . .
H2W1 H 0.4775 0.4814 0.2854 0.040 Uiso 1 1 d R U .
H2W2 H 0.5359 0.3811 0.2194 0.040 Uiso 1 1 d R U .
O4 O 0.1787(2) 0.3223(2) 0.14297(16) 0.0193(5) Uani 1 1 d . . .
H4O H 0.2665 0.3571 0.1792 0.029 Uiso 1 1 calc R U .
O3W O 0.2182(3) 0.9504(2) 0.13650(18) 0.0266(5) Uani 1 1 d D . .
H3W1 H 0.1259 0.9288 0.1017 0.040 Uiso 1 1 d DR U .
H3W2 H 0.2641 0.9625 0.2006 0.040 Uiso 1 1 d R U .
O5 O 0.8412(3) 0.9056(2) 0.42000(18) 0.0238(5) Uani 1 1 d . . .
O6 O 1.0782(3) 0.9090(2) 0.41235(19) 0.0262(5) Uani 1 1 d . . .
H6O H 1.0956 0.9626 0.4694 0.039 Uiso 1 1 calc R U .
O7 O 0.5372(2) 0.5958(2) 0.08567(19) 0.0256(5) Uani 1 1 d . . .
H7A H 0.4648 0.6242 0.1190 0.031 Uiso 0.5 1 calc R U P
H7B H 0.5051 0.5369 0.0195 0.031 Uiso 0.5 1 calc R U P
O8 O 1.0460(2) 0.6055(2) 0.07869(17) 0.0184(5) Uani 1 1 d . . .
H8A H 1.1505 0.6373 0.1096 0.022 Uiso 0.5 1 calc R U P
H8B H 1.0125 0.5462 0.0128 0.022 Uiso 0.5 1 calc R U P
O9 O 0.2989(2) 0.8157(2) 0.64583(16) 0.0209(5) Uani 1 1 d . . .
O10 O 0.0584(2) 0.8234(2) 0.64233(16) 0.0192(5) Uani 1 1 d . . .
H10O H 0.0433 0.7698 0.5855 0.029 Uiso 1 1 calc R U .
O11 O 0.5926(2) 1.14531(19) 0.97078(16) 0.0158(4) Uani 1 1 d . . .
H11O H 0.6437 1.1148 0.9323 0.024 Uiso 1 1 calc R U .
O12 O 0.0806(2) 1.11887(19) 0.97762(16) 0.0155(4) Uani 1 1 d . . .
H12O H 0.1234 1.1729 1.0339 0.023 Uiso 1 1 calc R U .
O13 O 0.4861(2) 0.6548(2) 0.36649(16) 0.0199(5) Uani 1 1 d . . .
O14 O 0.6153(3) 1.0055(2) 0.63426(17) 0.0212(5) Uani 1 1 d . . .

loop_
_atom_site_aniso_label
_atom_site_aniso_U_11
_atom_site_aniso_U_22
_atom_site_aniso_U_33
_atom_site_aniso_U_23
_atom_site_aniso_U_13
_atom_site_aniso_U_12
C1 0.0137(14) 0.0116(13) 0.0103(13) 0.0008(11) 0.0028(11) 0.0014(11)
C2 0.0177(15) 0.0092(13) 0.0089(13) 0.0016(10) 0.0039(11) 0.0021(11)
C3 0.0115(14) 0.0119(13) 0.0124(13) 0.0006(11) 0.0053(11) 0.0031(11)
C4 0.0088(13) 0.0122(13) 0.0138(14) 0.0023(11) 0.0014(11) 0.0004(10)
C5 0.0165(15) 0.0101(13) 0.0100(13) -0.0011(10) 0.0031(11) 0.0014(11)
C6 0.0109(14) 0.0124(13) 0.0125(13) 0.0019(11) 0.0062(11) 0.0029(10)
C7 0.0089(13) 0.0133(13) 0.0120(13) 0.0021(11) 0.0018(11) 0.0009(10)
C8 0.0174(15) 0.0166(14) 0.0199(15) 0.0057(12) 0.0099(12) 0.0045(12)
C9 0.0184(16) 0.0152(14) 0.0221(16) 0.0094(12) 0.0103(13) 0.0057(12)
C10 0.0144(15) 0.0151(14) 0.0230(16) 0.0064(12) 0.0111(12) 0.0037(11)
C11 0.0132(15) 0.0178(15) 0.0227(16) 0.0086(12) 0.0073(12) 0.0049(12)
C12 0.0183(16) 0.0178(15) 0.0185(15) 0.0068(12) 0.0064(12) 0.0054(12)
C13 0.0149(15) 0.0172(14) 0.0185(15) 0.0083(12) 0.0099(12) 0.0073(11)
C14 0.0118(14) 0.0159(14) 0.0201(15) 0.0071(12) 0.0060(12) 0.0038(11)
C15 0.0152(15) 0.0133(14) 0.0110(13) 0.0015(11) 0.0028(11) 0.0004(11)
C16 0.0153(15) 0.0106(13) 0.0118(14) 0.0009(11) 0.0031(11) 0.0017(11)
C17 0.0126(14) 0.0144(14) 0.0108(13) 0.0003(11) 0.0055(11) 0.0030(11)
C18 0.0093(13) 0.0095(13) 0.0132(14) 0.0011(11) 0.0006(11) -0.0002(10)
C19 0.0177(15) 0.0118(13) 0.0095(13) 0.0002(11) 0.0026(11) 0.0011(11)
C20 0.0111(14) 0.0103(13) 0.0146(14) 0.0043(11) 0.0050(11) 0.0026(10)
C21 0.0100(14) 0.0117(13) 0.0125(13) 0.0001(11) 0.0024(11) 0.0006(10)
C22 0.0142(15) 0.0167(14) 0.0214(16) 0.0037(12) 0.0107(12) 0.0017(11)
C23 0.0221(17) 0.0196(16) 0.0218(16) 0.0038(13) 0.0042(13) 0.0070(13)
C24 0.0226(17) 0.0233(16) 0.0172(16) 0.0045(13) -0.0022(13) 0.0032(13)
C25 0.0141(15) 0.0197(16) 0.0177(15) 0.0037(12) 0.0075(12) 0.0003(12)
N1 0.0190(13) 0.0163(12) 0.0169(13) 0.0054(10) 0.0052(10) 0.0045(10)
O1 0.0158(11) 0.0167(10) 0.0123(10) -0.0028(8) 0.0040(8) 0.0033(8)
O2 0.0146(11) 0.0229(12) 0.0130(10) -0.0117(9) -0.0006(8) -0.0058(9)
O1W 0.0325(15) 0.0540(18) 0.0212(13) 0.0131(12) 0.0005(11) -0.0087(13)
O3 0.0104(10) 0.0218(11) 0.0158(11) -0.0088(9) 0.0022(8) -0.0013(8)
O2W 0.0330(14) 0.0185(11) 0.0265(13) -0.0039(9) 0.0144(11) 0.0030(10)
O4 0.0112(11) 0.0228(11) 0.0190(11) -0.0055(9) 0.0060(9) 0.0018(9)
O3W 0.0301(14) 0.0286(13) 0.0164(11) 0.0020(10) 0.0044(10) -0.0005(10)
O5 0.0203(12) 0.0248(12) 0.0254(12) -0.0011(10) 0.0118(10) 0.0040(9)
O6 0.0189(12) 0.0270(12) 0.0274(13) -0.0039(10) 0.0089(10) -0.0008(10)
O7 0.0114(11) 0.0308(13) 0.0344(14) 0.0053(11) 0.0088(10) 0.0044(9)
O8 0.0123(11) 0.0210(11) 0.0210(11) 0.0000(9) 0.0080(9) 0.0030(9)
O9 0.0204(12) 0.0203(11) 0.0162(11) -0.0070(9) 0.0063(9) 0.0017(9)
O10 0.0164(11) 0.0201(11) 0.0122(10) -0.0050(8) -0.0016(8) -0.0019(9)
O11 0.0082(10) 0.0200(11) 0.0146(10) -0.0040(8) 0.0033(8) 0.0004(8)
O12 0.0116(10) 0.0171(10) 0.0156(10) -0.0017(8) 0.0060(8) 0.0011(8)
O13 0.0198(12) 0.0195(11) 0.0172(11) -0.0004(9) 0.0054(9) 0.0016(9)
O14 0.0255(12) 0.0158(11) 0.0204(11) 0.0022(9) 0.0062(9) 0.0017(9)

loop_
_atom_type_symbol
_atom_type_description
_atom_type_scat_dispersion_real
_atom_type_scat_dispersion_imag
_atom_type_scat_source
C C 0.0033 0.0016 'International Tables Vol C Tables 4.2.6.8 and 6.1.1.4'
H H 0.0000 0.0000 'International Tables Vol C Tables 4.2.6.8 and 6.1.1.4'
N N 0.0061 0.0033 'International Tables Vol C Tables 4.2.6.8 and 6.1.1.4'
O O 0.0106 0.0060 'International Tables Vol C Tables 4.2.6.8 and 6.1.1.4'

loop_
_geom_angle_atom_site_label_1
_geom_angle_atom_site_label_2
_geom_angle_atom_site_label_3
_geom_angle
O1 C1 O2 123.7(3)
O1 C1 C2 119.0(3)
O2 C1 C2 117.3(2)
C7 C2 C3 121.5(3)
C7 C2 C1 119.6(3)
C3 C2 C1 118.9(3)
C4 C3 C2 118.9(3)
C4 C3 H3 120.5
C2 C3 H3 120.5
O3 C4 C3 119.3(3)
O3 C4 C5 120.0(2)
C3 C4 C5 120.7(3)
C6 C5 C4 119.5(3)
C6 C5 H5 120.3
C4 C5 H5 120.3
O4 C6 C5 119.3(2)
O4 C6 C7 119.9(3)
C5 C6 C7 120.8(3)
C2 C7 C6 118.5(3)
C2 C7 H7 120.7
C6 C7 H7 120.7
O5 C8 O6 123.2(3)
O5 C8 C9 121.0(3)
O6 C8 C9 115.8(3)
C10 C9 C14 121.5(3)
C10 C9 C8 118.5(3)
C14 C9 C8 120.0(3)
C9 C10 C11 118.6(3)
C9 C10 H10 120.7
C11 C10 H10 120.7
O7 C11 C10 119.8(3)
O7 C11 C12 119.1(3)
C10 C11 C12 121.1(3)
C13 C12 C11 118.9(3)
C13 C12 H12 120.5
C11 C12 H12 120.5
O8 C13 C14 119.9(3)
O8 C13 C12 118.9(3)
C14 C13 C12 121.2(3)
C13 C14 C9 118.6(3)
C13 C14 H14 120.7
C9 C14 H14 120.7
O9 C15 O10 123.7(3)
O9 C15 C16 119.5(3)
O10 C15 C16 116.9(3)
C21 C16 C17 121.4(3)
C21 C16 C15 119.6(3)
C17 C16 C15 119.0(3)
C16 C17 C18 118.6(3)
C16 C17 H17 120.7
C18 C17 H17 120.7
O11 C18 C19 119.1(2)
O11 C18 C17 119.8(3)
C19 C18 C17 121.1(3)
C18 C19 C20 119.3(3)
C18 C19 H19 120.3
C20 C19 H19 120.3
O12 C20 C21 119.3(3)
O12 C20 C19 120.1(2)
C21 C20 C19 120.6(3)
C20 C21 C16 119.0(3)
C20 C21 H21 120.5
C16 C21 H21 120.5
O13 C22 N1 123.9(3)
O13 C22 C23 127.3(3)
N1 C22 C23 108.8(3)
C22 C23 C24 104.7(2)
C22 C23 H23A 110.8
C24 C23 H23A 110.8
C22 C23 H23B 110.8
C24 C23 H23B 110.8
H23A C23 H23B 108.9
C25 C24 C23 104.9(3)
C25 C24 H24A 110.8
C23 C24 H24A 110.8
C25 C24 H24B 110.8
C23 C24 H24B 110.8
H24A C24 H24B 108.9
O14 C25 N1 124.5(3)
O14 C25 C24 127.3(3)
N1 C25 C24 108.3(3)
C22 N1 C25 113.3(3)
C22 N1 H1N 123.4
C25 N1 H1N 123.4
C1 O2 H2O 109.5
H1W1 O1W H1W2 122.3
H1W1 O1W H1W3 90.8
H1W2 O1W H1W3 115.0
C4 O3 H3O 109.5
H2W1 O2W H2W2 126.7
C6 O4 H4O 109.5
H3W1 O3W H3W2 133.3
C8 O6 H6O 109.5
C11 O7 H7A 120.0
C11 O7 H7B 120.0
H7A O7 H7B 120.0
C13 O8 H8A 120.0
C13 O8 H8B 120.0
H8A O8 H8B 120.0
C15 O10 H10O 109.5
C18 O11 H11O 109.5
C20 O12 H12O 109.5

loop_
_geom_bond_atom_site_label_1
_geom_bond_atom_site_label_2
_geom_bond_distance
C1 O1 1.262(3)
C1 O2 1.278(4)
C1 C2 1.486(4)
C2 C7 1.383(4)
C2 C3 1.391(4)
C3 C4 1.386(4)
C3 H3 0.9500
C4 O3 1.361(3)
C4 C5 1.390(4)
C5 C6 1.385(4)
C5 H5 0.9500
C6 O4 1.365(3)
C6 C7 1.398(4)
C7 H7 0.9500
C8 O5 1.244(4)
C8 O6 1.294(4)
C8 C9 1.483(4)
C9 C10 1.385(4)
C9 C14 1.393(4)
C10 C11 1.388(4)
C10 H10 0.9500
C11 O7 1.367(4)
C11 C12 1.390(4)
C12 C13 1.390(4)
C12 H12 0.9500
C13 O8 1.371(3)
C13 C14 1.384(4)
C14 H14 0.9500
C15 O9 1.263(4)
C15 O10 1.280(4)
C15 C16 1.483(4)
C16 C21 1.389(4)
C16 C17 1.389(4)
C17 C18 1.389(4)
C17 H17 0.9500
C18 O11 1.370(3)
C18 C19 1.389(4)
C19 C20 1.392(4)
C19 H19 0.9500
C20 O12 1.370(3)
C20 C21 1.389(4)
C21 H21 0.9500
C22 O13 1.224(4)
C22 N1 1.368(4)
C22 C23 1.496(4)
C23 C24 1.528(4)
C23 H23A 0.9900
C23 H23B 0.9900
C24 C25 1.498(4)
C24 H24A 0.9900
C24 H24B 0.9900
C25 O14 1.216(4)
C25 N1 1.379(4)
N1 H1N 0.8800
O2 H2O 0.8400
O1W H1W1 0.8500
O1W H1W2 0.8500
O1W H1W3 0.8500
O3 H3O 0.8400
O2W H2W1 0.8500
O2W H2W2 0.8501
O4 H4O 0.8400
O3W H3W1 0.8500
O3W H3W2 0.8500
O6 H6O 0.8400
O7 H7A 0.9500
O7 H7B 0.9500
O8 H8A 0.9500
O8 H8B 0.9500
O10 H10O 0.8400
O11 H11O 0.8400
O12 H12O 0.8400

loop_
_geom_torsion_atom_site_label_1
_geom_torsion_atom_site_label_2
_geom_torsion_atom_site_label_3
_geom_torsion_atom_site_label_4
_geom_torsion
O1 C1 C2 C7 175.8(3)
O2 C1 C2 C7 -4.2(4)
O1 C1 C2 C3 -2.4(4)
O2 C1 C2 C3 177.6(3)
C7 C2 C3 C4 -1.2(4)
C1 C2 C3 C4 177.0(2)
C2 C3 C4 O3 -178.2(2)
C2 C3 C4 C5 1.1(4)
O3 C4 C5 C6 178.9(3)
C3 C4 C5 C6 -0.4(4)
C4 C5 C6 O4 -179.3(2)
C4 C5 C6 C7 -0.4(4)
C3 C2 C7 C6 0.4(4)
C1 C2 C7 C6 -177.8(2)
O4 C6 C7 C2 179.2(2)
C5 C6 C7 C2 0.4(4)
O5 C8 C9 C10 0.9(4)
O6 C8 C9 C10 -178.9(3)
O5 C8 C9 C14 179.5(3)
O6 C8 C9 C14 -0.2(4)
C14 C9 C10 C11 -1.4(4)
C8 C9 C10 C11 177.2(3)
C9 C10 C11 O7 -177.8(3)
C9 C10 C11 C12 1.0(4)
O7 C11 C12 C13 178.7(3)
C10 C11 C12 C13 -0.1(4)
C11 C12 C13 O8 -179.5(3)
C11 C12 C13 C14 -0.3(4)
O8 C13 C14 C9 179.0(3)
C12 C13 C14 C9 -0.1(4)
C10 C9 C14 C13 1.0(4)
C8 C9 C14 C13 -177.6(3)
O9 C15 C16 C21 -173.1(3)
O10 C15 C16 C21 6.8(4)
O9 C15 C16 C17 7.7(4)
O10 C15 C16 C17 -172.5(3)
C21 C16 C17 C18 0.8(4)
C15 C16 C17 C18 -180.0(2)
C16 C17 C18 O11 -179.9(2)
C16 C17 C18 C19 -0.1(4)
O11 C18 C19 C20 178.7(2)
C17 C18 C19 C20 -1.1(4)
C18 C19 C20 O12 -177.6(2)
C18 C19 C20 C21 1.8(4)
O12 C20 C21 C16 178.3(2)
C19 C20 C21 C16 -1.1(4)
C17 C16 C21 C20 -0.2(4)
C15 C16 C21 C20 -179.4(3)
O13 C22 C23 C24 176.5(3)
N1 C22 C23 C24 -3.4(3)
C22 C23 C24 C25 2.9(3)
C23 C24 C25 O14 179.6(3)
C23 C24 C25 N1 -1.5(3)
O13 C22 N1 C25 -177.3(3)
C23 C22 N1 C25 2.7(3)
O14 C25 N1 C22 178.2(3)
C24 C25 N1 C22 -0.7(4)
